data_7045794
loop_
_publ_author_name
'Sharma, Mahendra Kumar'
'Singh, Dharmendra'
'Mahawar, Pritam'
'Yadav, Ravi'
'Nagendran, Selvarajan'

_publ_section_title
;
 Catalytic cyanosilylation using germylene stabilized platinum(ii)
 dicyanide.
;
_journal_issue 17
_journal_name_full 'Dalton transactions (Cambridge, England : 2003)'
_journal_page_first 5943
_journal_page_last 5947
_journal_paper_doi 10.1039/C8DT00043C
_journal_volume 47
_journal_year 2018
_chemical_formula_moiety 'C36 H60 Cl2 Ge2 N4 Pt, C H2 Cl2'
_chemical_formula_sum 'C37 H62 Cl4 Ge2 N4 Pt'
_chemical_formula_weight 1045.01
_space_group_IT_number 14
_space_group_name_Hall '-P 2ybc'
_space_group_name_H-M_alt 'P 1 21/c 1'
_symmetry_cell_setting monoclinic
_symmetry_space_group_name_Hall '-P 2ybc'
_symmetry_space_group_name_H-M 'P 1 21/c 1'
_atom_sites_solution_hydrogens geom
_atom_sites_solution_primary direct
_atom_sites_solution_secondary difmap
_audit_creation_method SHELXL-97
_audit_update_record
;
2017-11-14 deposited with the CCDC.
2018-03-06 downloaded from the CCDC.
;
_cell_angle_alpha 90.00
_cell_angle_beta 112.457(2)
_cell_angle_gamma 90.00
_cell_formula_units_Z 4
_cell_length_a 17.8516(18)
_cell_length_b 13.4971(14)
_cell_length_c 19.508(2)
_cell_measurement_reflns_used 5883
_cell_measurement_temperature 150(2)
_cell_measurement_theta_max 27.248
_cell_measurement_theta_min 2.259
_cell_volume 4343.9(8)
_computing_cell_refinement 'Bruker SMART'
_computing_data_collection 'Bruker SMART'
_computing_data_reduction 'Bruker SAINT'
_computing_molecular_graphics 'Bruker SHELXTL'
_computing_publication_material 'Bruker SHELXTL'
_computing_structure_refinement 'SHELXL-97 (Sheldrick, 1997)'
_computing_structure_solution 'SHELXS-97 (Sheldrick, 1990)'
_diffrn_ambient_temperature 150(2)
_diffrn_measured_fraction_theta_full 0.999
_diffrn_measured_fraction_theta_max 0.999
_diffrn_measurement_device_type 'CCD area detector'
_diffrn_measurement_method 'phi and omega scans'
_diffrn_radiation_monochromator graphite
_diffrn_radiation_source 'fine-focus sealed tube'
_diffrn_radiation_type MoK\a
_diffrn_radiation_wavelength 0.71073
_diffrn_reflns_av_R_equivalents 0.0356
_diffrn_reflns_av_sigmaI/netI 0.0478
_diffrn_reflns_limit_h_max 13
_diffrn_reflns_limit_h_min -21
_diffrn_reflns_limit_k_max 14
_diffrn_reflns_limit_k_min -16
_diffrn_reflns_limit_l_max 23
_diffrn_reflns_limit_l_min -22
_diffrn_reflns_number 18479
_diffrn_reflns_theta_full 25.00
_diffrn_reflns_theta_max 25.00
_diffrn_reflns_theta_min 1.23
_exptl_absorpt_coefficient_mu 4.863
_exptl_absorpt_correction_T_max 0.475
_exptl_absorpt_correction_T_min 0.232
_exptl_absorpt_correction_type multi-scan
_exptl_absorpt_process_details '(SADABS; Bruker, 2000)'
_exptl_crystal_colour yellow
_exptl_crystal_density_diffrn 1.598
_exptl_crystal_density_method 'not measured'
_exptl_crystal_description block
_exptl_crystal_F_000 2088.0
_exptl_crystal_size_max 0.340
_exptl_crystal_size_mid 0.265
_exptl_crystal_size_min 0.153
_refine_diff_density_max 1.145
_refine_diff_density_min -0.828
_refine_diff_density_rms 0.179
_refine_ls_extinction_method none
_refine_ls_goodness_of_fit_ref 1.074
_refine_ls_hydrogen_treatment mixed
_refine_ls_matrix_type full
_refine_ls_number_parameters 451
_refine_ls_number_reflns 7642
_refine_ls_number_restraints 0
_refine_ls_restrained_S_all 1.074
_refine_ls_R_factor_all 0.0433
_refine_ls_R_factor_gt 0.0328
_refine_ls_shift/su_max 0.083
_refine_ls_shift/su_mean 0.021
_refine_ls_structure_factor_coef Fsqd
_refine_ls_weighting_details 'calc w=1/[\s^2^(Fo^2^)+(0.0480P)^2^+1.3881P] where P=(Fo^2^+2Fc^2^)/3'
_refine_ls_weighting_scheme calc
_refine_ls_wR_factor_gt 0.0775
_refine_ls_wR_factor_ref 0.0928
_reflns_number_gt 6429
_reflns_number_total 7642
_reflns_threshold_expression >2sigma(I)
_cod_data_source_file c8dt00043c2.cif
_cod_data_source_block sns09m
_cod_depositor_comments 'Adding full bibliography for 7045794--7045798.cif.'
_cod_original_sg_symbol_H-M 'P 21/c'
_cod_database_code 7045794

loop_
_symmetry_equiv_pos_as_xyz
'x, y, z'
'-x, y+1/2, -z+1/2'
'-x, -y, -z'
'x, -y-1/2, z-1/2'

loop_
_atom_site_label
_atom_site_type_symbol
_atom_site_fract_x
_atom_site_fract_y
_atom_site_fract_z
_atom_site_U_iso_or_equiv
_atom_site_adp_type
_atom_site_occupancy
_atom_site_symmetry_multiplicity
_atom_site_calc_flag
_atom_site_refinement_flags
Pt1 Pt 0.253465(11) 0.204774(15) 0.811442(10) 0.02386(8) Uani 1 1 d .
Ge1 Ge 0.20886(3) 0.09645(4) 0.88061(3) 0.02372(13) Uani 1 1 d .
Ge2 Ge 0.29218(3) 0.34302(4) 0.88847(3) 0.02307(13) Uani 1 1 d .
Cl1 Cl 0.20087(8) 0.08412(11) 0.71379(7) 0.0387(3) Uani 1 1 d .
Cl2 Cl 0.31418(9) 0.29115(11) 0.73888(8) 0.0378(3) Uani 1 1 d .
Cl4 Cl 0.63337(16) 0.2856(2) 0.75553(13) 0.1133(11) Uani 1 1 d .
Cl5 Cl 0.8054(3) 0.2680(3) 0.8235(3) 0.205(2) Uani 1 1 d .
N1 N 0.0960(2) 0.0979(3) 0.8642(2) 0.0277(10) Uani 1 1 d .
N2 N 0.2207(2) 0.1170(3) 0.9814(2) 0.0241(9) Uani 1 1 d .
N3 N 0.4021(2) 0.3522(3) 0.9570(2) 0.0244(10) Uani 1 1 d .
N4 N 0.2698(2) 0.3661(3) 0.9766(2) 0.0231(9) Uani 1 1 d .
C1 C 0.0784(3) 0.1094(4) 0.9243(3) 0.0270(12) Uani 1 1 d .
C2 C -0.0014(3) 0.1067(4) 0.9207(3) 0.0390(14) Uani 1 1 d .
H2 H -0.0397 0.0898 0.8743 0.047 Uiso 1 1 calc R
C3 C -0.0335(4) 0.1247(5) 0.9737(4) 0.0480(17) Uani 1 1 d .
H3 H -0.0895 0.1184 0.9571 0.058 Uiso 1 1 calc R
C4 C 0.0043(4) 0.1505(5) 1.0470(4) 0.0517(18) Uani 1 1 d .
H4 H -0.0290 0.1628 1.0729 0.062 Uiso 1 1 calc R
C5 C 0.0864(4) 0.1597(5) 1.0859(4) 0.0468(16) Uani 1 1 d .
H5 H 0.1016 0.1789 1.1352 0.056 Uiso 1 1 calc R
C6 C 0.1495(3) 0.1448(4) 1.0627(3) 0.0356(14) Uani 1 1 d .
H6 H 0.2006 0.1507 1.1003 0.043 Uiso 1 1 calc R
C7 C 0.1512(3) 0.1226(4) 0.9934(3) 0.0272(12) Uani 1 1 d .
C8 C 0.0350(3) 0.0897(4) 0.7881(3) 0.0340(13) Uani 1 1 d .
H8A H -0.0050 0.0407 0.7874 0.041 Uiso 1 1 calc R
H8B H 0.0613 0.0661 0.7559 0.041 Uiso 1 1 calc R
C9 C 0.3007(3) 0.1407(4) 1.0388(3) 0.0264(12) Uani 1 1 d .
H9A H 0.2924 0.1821 1.0760 0.032 Uiso 1 1 calc R
H9B H 0.3308 0.1794 1.0161 0.032 Uiso 1 1 calc R
C10 C -0.0091(5) 0.1886(6) 0.7565(4) 0.081(3) Uani 1 1 d .
H10 H -0.0505 0.1995 0.7772 0.097 Uiso 1 1 calc R
C11 C 0.3530(3) 0.0514(4) 1.0783(3) 0.0287(12) Uani 1 1 d .
H11 H 0.3587 0.0077 1.0405 0.034 Uiso 1 1 calc R
C12 C -0.0538(7) 0.1625(7) 0.6704(5) 0.139(6) Uani 1 1 d .
H12A H -0.0955 0.2106 0.6472 0.208 Uiso 1 1 calc R
H12B H -0.0777 0.0978 0.6653 0.208 Uiso 1 1 calc R
H12C H -0.0152 0.1635 0.6471 0.208 Uiso 1 1 calc R
C13 C 0.0362(5) 0.2760(6) 0.7654(5) 0.079(3) Uani 1 1 d .
H13A H 0.0643 0.2894 0.8173 0.119 Uiso 1 1 calc R
H13B H 0.0005 0.3301 0.7425 0.119 Uiso 1 1 calc R
H13C H 0.0748 0.2682 0.7425 0.119 Uiso 1 1 calc R
C14 C 0.3170(4) -0.0082(4) 1.1240(3) 0.0390(14) Uani 1 1 d .
H14A H 0.3171 0.0310 1.1651 0.058 Uiso 1 1 calc R
H14B H 0.3488 -0.0669 1.1423 0.058 Uiso 1 1 calc R
H14C H 0.2624 -0.0265 1.0937 0.058 Uiso 1 1 calc R
C15 C 0.4370(3) 0.0925(5) 1.1256(3) 0.0436(16) Uani 1 1 d .
H15A H 0.4323 0.1379 1.1616 0.065 Uiso 1 1 calc R
H15B H 0.4590 0.1264 1.0943 0.065 Uiso 1 1 calc R
H15C H 0.4722 0.0389 1.1506 0.065 Uiso 1 1 calc R
C16 C 0.2316(3) -0.0460(4) 0.8725(3) 0.0323(13) Uani 1 1 d .
H16 H 0.197(3) -0.066(4) 0.822(3) 0.039 Uiso 1 1 calc .
C17 C 0.2066(4) -0.1119(4) 0.9239(4) 0.0496(17) Uani 1 1 d .
H17A H 0.2108 -0.1802 0.9122 0.074 Uiso 1 1 calc R
H17B H 0.1517 -0.0973 0.9174 0.074 Uiso 1 1 calc R
H17C H 0.2417 -0.0995 0.9745 0.074 Uiso 1 1 calc R
C18 C 0.3186(3) -0.0640(5) 0.8806(3) 0.0422(15) Uani 1 1 d .
H18A H 0.3547 -0.0475 0.9301 0.063 Uiso 1 1 calc R
H18B H 0.3307 -0.0233 0.8458 0.063 Uiso 1 1 calc R
H18C H 0.3254 -0.1324 0.8710 0.063 Uiso 1 1 calc R
C19 C 0.4119(3) 0.3752(4) 1.0270(3) 0.0236(11) Uani 1 1 d .
C20 C 0.4895(3) 0.3923(4) 1.0815(3) 0.0320(13) Uani 1 1 d .
H20 H 0.5309 0.3906 1.0637 0.038 Uiso 1 1 calc R
C21 C 0.5155(3) 0.4113(5) 1.1563(3) 0.0409(15) Uani 1 1 d .
H21 H 0.5711 0.4204 1.1805 0.049 Uiso 1 1 calc R
C22 C 0.4719(4) 0.4189(5) 1.2004(3) 0.0458(16) Uani 1 1 d .
H22 H 0.5011 0.4304 1.2506 0.055 Uiso 1 1 calc R
C23 C 0.3886(4) 0.4112(4) 1.1778(3) 0.0396(14) Uani 1 1 d .
H23 H 0.3690 0.4173 1.2155 0.048 Uiso 1 1 calc R
C24 C 0.3298(3) 0.3957(4) 1.1077(3) 0.0316(13) Uani 1 1 d .
H24 H 0.2770 0.3954 1.1059 0.038 Uiso 1 1 calc R
C25 C 0.3360(3) 0.3805(4) 1.0390(3) 0.0245(11) Uani 1 1 d .
C26 C 0.4692(3) 0.3420(4) 0.9320(3) 0.0295(12) Uani 1 1 d .
H26A H 0.5043 0.3993 0.9491 0.035 Uiso 1 1 calc R
H26B H 0.4472 0.3432 0.8782 0.035 Uiso 1 1 calc R
C27 C 0.1871(3) 0.3552(4) 0.9751(3) 0.0319(13) Uani 1 1 d .
H27A H 0.1912 0.3317 1.0234 0.038 Uiso 1 1 calc R
H27B H 0.1598 0.3039 0.9394 0.038 Uiso 1 1 calc R
C28 C 0.5208(3) 0.2492(5) 0.9576(3) 0.0349(13) Uani 1 1 d .
H28 H 0.5413 0.2464 1.0119 0.042 Uiso 1 1 calc R
C29 C 0.1338(3) 0.4464(4) 0.9563(3) 0.0360(14) Uani 1 1 d .
H29 H 0.1303 0.4707 0.9078 0.043 Uiso 1 1 calc R
C30 C 0.5931(4) 0.2571(6) 0.9344(4) 0.0581(19) Uani 1 1 d .
H30A H 0.5745 0.2540 0.8813 0.087 Uiso 1 1 calc R
H30B H 0.6299 0.2034 0.9558 0.087 Uiso 1 1 calc R
H30C H 0.6205 0.3190 0.9514 0.087 Uiso 1 1 calc R
C31 C 0.4717(4) 0.1568(5) 0.9270(4) 0.0485(17) Uani 1 1 d .
H31A H 0.4549 0.1557 0.8740 0.073 Uiso 1 1 calc R
H31B H 0.4247 0.1566 0.9397 0.073 Uiso 1 1 calc R
H31C H 0.5041 0.0994 0.9479 0.073 Uiso 1 1 calc R
C32 C 0.1647(4) 0.5300(4) 1.0117(3) 0.0431(15) Uani 1 1 d .
H32A H 0.1289 0.5858 0.9953 0.065 Uiso 1 1 calc R
H32B H 0.2181 0.5487 1.0157 0.065 Uiso 1 1 calc R
H32C H 0.1666 0.5084 1.0592 0.065 Uiso 1 1 calc R
C33 C 0.0486(3) 0.4169(6) 0.9497(4) 0.062(2) Uani 1 1 d .
H33A H 0.0507 0.3926 0.9966 0.093 Uiso 1 1 calc R
H33B H 0.0279 0.3661 0.9128 0.093 Uiso 1 1 calc R
H33C H 0.0136 0.4737 0.9354 0.093 Uiso 1 1 calc R
C34 C 0.2755(3) 0.4744(4) 0.8382(3) 0.0318(13) Uani 1 1 d .
H34 H 0.317(3) 0.479(4) 0.817(3) 0.038 Uiso 1 1 calc .
C35 C 0.2912(3) 0.5607(4) 0.8908(3) 0.0353(13) Uani 1 1 d .
H35A H 0.2961 0.6203 0.8660 0.053 Uiso 1 1 calc R
H35B H 0.3406 0.5495 0.9330 0.053 Uiso 1 1 calc R
H35C H 0.2470 0.5672 0.9070 0.053 Uiso 1 1 calc R
C36 C 0.1943(3) 0.4804(4) 0.7732(3) 0.0401(15) Uani 1 1 d .
H36A H 0.1513 0.4754 0.7911 0.060 Uiso 1 1 calc R
H36B H 0.1900 0.4270 0.7394 0.060 Uiso 1 1 calc R
H36C H 0.1903 0.5425 0.7481 0.060 Uiso 1 1 calc R
C37 C 0.7255(5) 0.3402(6) 0.8128(4) 0.066(2) Uani 1 1 d .
H37A H 0.7319 0.4030 0.7914 0.079 Uiso 1 1 calc R
H37B H 0.7239 0.3536 0.8611 0.079 Uiso 1 1 calc R

loop_
_atom_site_aniso_label
_atom_site_aniso_U_11
_atom_site_aniso_U_22
_atom_site_aniso_U_33
_atom_site_aniso_U_23
_atom_site_aniso_U_13
_atom_site_aniso_U_12
Pt1 0.02296(12) 0.03106(14) 0.01888(12) -0.00059(9) 0.00946(8) 0.00088(8)
Ge1 0.0218(3) 0.0283(3) 0.0215(3) -0.0017(2) 0.0087(2) -0.0009(2)
Ge2 0.0212(3) 0.0271(3) 0.0219(3) 0.0016(2) 0.0093(2) 0.0015(2)
Cl1 0.0409(8) 0.0508(9) 0.0270(7) -0.0129(6) 0.0159(6) -0.0081(7)
Cl2 0.0475(8) 0.0443(9) 0.0300(8) 0.0042(6) 0.0243(6) -0.0013(6)
Cl4 0.1100(19) 0.164(3) 0.0541(14) 0.0100(14) 0.0177(13) -0.0773(18)
Cl5 0.148(3) 0.120(3) 0.333(7) 0.014(4) 0.077(4) 0.073(3)
N1 0.022(2) 0.035(3) 0.025(2) 0.000(2) 0.0073(18) -0.0025(19)
N2 0.020(2) 0.031(3) 0.022(2) 0.0005(19) 0.0100(17) -0.0009(18)
N3 0.018(2) 0.026(3) 0.027(2) 0.0020(19) 0.0062(17) 0.0033(17)
N4 0.022(2) 0.025(2) 0.025(2) 0.0002(19) 0.0114(17) -0.0011(18)
C1 0.022(3) 0.029(3) 0.030(3) 0.000(2) 0.010(2) -0.003(2)
C2 0.030(3) 0.046(4) 0.039(3) 0.007(3) 0.012(3) -0.001(3)
C3 0.030(3) 0.067(5) 0.055(4) 0.004(4) 0.026(3) 0.002(3)
C4 0.051(4) 0.064(5) 0.059(5) 0.004(4) 0.042(4) 0.005(3)
C5 0.054(4) 0.060(4) 0.038(4) 0.002(3) 0.030(3) 0.003(3)
C6 0.034(3) 0.045(4) 0.031(3) 0.002(3) 0.015(2) 0.000(3)
C7 0.029(3) 0.029(3) 0.025(3) 0.006(2) 0.012(2) 0.003(2)
C8 0.026(3) 0.044(4) 0.028(3) -0.004(3) 0.005(2) -0.008(2)
C9 0.025(3) 0.031(3) 0.021(3) 0.001(2) 0.006(2) -0.002(2)
C10 0.062(5) 0.088(6) 0.054(5) 0.038(4) -0.021(4) -0.042(4)
C11 0.032(3) 0.031(3) 0.022(3) 0.003(2) 0.010(2) 0.005(2)
C12 0.156(10) 0.088(7) 0.072(6) 0.047(6) -0.069(6) -0.070(7)
C13 0.097(7) 0.073(6) 0.049(5) -0.002(4) 0.008(4) 0.009(5)
C14 0.047(4) 0.034(4) 0.034(3) 0.010(3) 0.014(3) 0.005(3)
C15 0.037(3) 0.052(4) 0.036(3) 0.007(3) 0.007(3) 0.008(3)
C16 0.035(3) 0.028(3) 0.035(3) -0.008(3) 0.015(3) -0.002(2)
C17 0.050(4) 0.031(4) 0.068(5) -0.001(3) 0.022(3) 0.001(3)
C18 0.047(4) 0.041(4) 0.038(4) -0.007(3) 0.016(3) 0.013(3)
C19 0.026(3) 0.020(3) 0.024(3) 0.004(2) 0.009(2) 0.000(2)
C20 0.025(3) 0.032(3) 0.038(3) -0.002(3) 0.010(2) -0.003(2)
C21 0.034(3) 0.054(4) 0.028(3) -0.002(3) 0.004(3) -0.010(3)
C22 0.044(4) 0.064(5) 0.027(3) -0.009(3) 0.011(3) -0.015(3)
C23 0.049(4) 0.043(4) 0.031(3) -0.006(3) 0.019(3) -0.006(3)
C24 0.032(3) 0.034(3) 0.031(3) 0.000(3) 0.016(2) -0.002(2)
C25 0.028(3) 0.023(3) 0.025(3) -0.001(2) 0.013(2) -0.003(2)
C26 0.024(3) 0.039(3) 0.028(3) 0.002(3) 0.013(2) 0.001(2)
C27 0.022(3) 0.039(4) 0.040(3) -0.008(3) 0.017(2) -0.006(2)
C28 0.021(3) 0.048(4) 0.033(3) -0.002(3) 0.008(2) 0.008(3)
C29 0.030(3) 0.038(4) 0.040(3) -0.008(3) 0.014(3) 0.003(3)
C30 0.042(4) 0.067(5) 0.070(5) -0.016(4) 0.025(3) 0.011(4)
C31 0.037(3) 0.047(4) 0.059(4) 0.001(3) 0.016(3) 0.011(3)
C32 0.049(4) 0.039(4) 0.046(4) -0.007(3) 0.023(3) 0.005(3)
C33 0.028(3) 0.080(5) 0.078(5) -0.028(4) 0.021(3) 0.001(3)
C34 0.032(3) 0.034(3) 0.030(3) 0.006(3) 0.012(2) 0.002(2)
C35 0.029(3) 0.032(3) 0.044(4) 0.005(3) 0.013(3) 0.003(2)
C36 0.042(3) 0.036(4) 0.033(3) 0.005(3) 0.004(3) 0.007(3)
C37 0.088(5) 0.055(5) 0.047(4) -0.005(4) 0.018(4) -0.016(4)

loop_
_atom_type_symbol
_atom_type_description
_atom_type_scat_dispersion_real
_atom_type_scat_dispersion_imag
_atom_type_scat_source
C C 0.0033 0.0016 'International Tables Vol C Tables 4.2.6.8 and 6.1.1.4'
H H 0.0000 0.0000 'International Tables Vol C Tables 4.2.6.8 and 6.1.1.4'
N N 0.0061 0.0033 'International Tables Vol C Tables 4.2.6.8 and 6.1.1.4'
Cl Cl 0.1484 0.1585 'International Tables Vol C Tables 4.2.6.8 and 6.1.1.4'
Ge Ge 0.1547 1.8001 'International Tables Vol C Tables 4.2.6.8 and 6.1.1.4'
Pt Pt -1.7033 8.3905 'International Tables Vol C Tables 4.2.6.8 and 6.1.1.4'

loop_
_geom_angle_atom_site_label_1
_geom_angle_atom_site_label_2
_geom_angle_atom_site_label_3
_geom_angle
Ge1 Pt1 Ge2 102.25(2)
Ge1 Pt1 Cl2 169.52(4)
Ge2 Pt1 Cl2 84.34(4)
Ge1 Pt1 Cl1 85.27(4)
Ge2 Pt1 Cl1 169.23(4)
Cl2 Pt1 Cl1 89.39(5)
N1 Ge1 N2 82.34(17)
N1 Ge1 C16 103.3(2)
N2 Ge1 C16 106.0(2)
N1 Ge1 Pt1 117.88(13)
N2 Ge1 Pt1 125.18(13)
C16 Ge1 Pt1 115.93(17)
N3 Ge2 N4 82.72(17)
N3 Ge2 C34 101.9(2)
N4 Ge2 C34 104.6(2)
N3 Ge2 Pt1 118.42(13)
N4 Ge2 Pt1 126.27(12)
C34 Ge2 Pt1 116.33(17)
C1 N1 C8 124.2(4)
C1 N1 Ge1 116.1(3)
C8 N1 Ge1 119.6(3)
C7 N2 C9 122.9(4)
C7 N2 Ge1 116.0(3)
C9 N2 Ge1 120.4(3)
C19 N3 C26 123.6(4)
C19 N3 Ge2 115.2(3)
C26 N3 Ge2 121.0(3)
C25 N4 C27 123.9(4)
C25 N4 Ge2 114.8(3)
C27 N4 Ge2 120.8(3)
N1 C1 C2 122.0(5)
N1 C1 C7 113.2(4)
C2 C1 C7 124.8(5)
C3 C2 C1 131.5(6)
C3 C2 H2 114.3
C1 C2 H2 114.3
C4 C3 C2 130.2(6)
C4 C3 H3 114.9
C2 C3 H3 114.9
C3 C4 C5 126.4(6)
C3 C4 H4 116.8
C5 C4 H4 116.8
C4 C5 C6 129.6(6)
C4 C5 H5 115.2
C6 C5 H5 115.2
C5 C6 C7 132.1(6)
C5 C6 H6 113.9
C7 C6 H6 113.9
N2 C7 C6 122.8(5)
N2 C7 C1 112.3(4)
C6 C7 C1 124.8(5)
N1 C8 C10 113.8(5)
N1 C8 H8A 108.8
C10 C8 H8A 108.8
N1 C8 H8B 108.8
C10 C8 H8B 108.8
H8A C8 H8B 107.7
N2 C9 C11 115.9(4)
N2 C9 H9A 108.3
C11 C9 H9A 108.3
N2 C9 H9B 108.3
C11 C9 H9B 108.3
H9A C9 H9B 107.4
C13 C10 C8 119.5(6)
C13 C10 C12 110.4(7)
C8 C10 C12 101.6(7)
C13 C10 H10 108.2
C8 C10 H10 108.2
C12 C10 H10 108.2
C14 C11 C15 112.0(5)
C14 C11 C9 113.4(4)
C15 C11 C9 106.6(4)
C14 C11 H11 108.2
C15 C11 H11 108.2
C9 C11 H11 108.2
C10 C12 H12A 109.5
C10 C12 H12B 109.5
H12A C12 H12B 109.5
C10 C12 H12C 109.5
H12A C12 H12C 109.5
H12B C12 H12C 109.5
C10 C13 H13A 109.5
C10 C13 H13B 109.5
H13A C13 H13B 109.5
C10 C13 H13C 109.5
H13A C13 H13C 109.5
H13B C13 H13C 109.5
C11 C14 H14A 109.5
C11 C14 H14B 109.5
H14A C14 H14B 109.5
C11 C14 H14C 109.5
H14A C14 H14C 109.5
H14B C14 H14C 109.5
C11 C15 H15A 109.5
C11 C15 H15B 109.5
H15A C15 H15B 109.5
C11 C15 H15C 109.5
H15A C15 H15C 109.5
H15B C15 H15C 109.5
C18 C16 C17 112.5(5)
C18 C16 Ge1 112.2(4)
C17 C16 Ge1 113.1(4)
C18 C16 H16 111(3)
C17 C16 H16 104(3)
Ge1 C16 H16 104(3)
C16 C17 H17A 109.5
C16 C17 H17B 109.5
H17A C17 H17B 109.5
C16 C17 H17C 109.5
H17A C17 H17C 109.5
H17B C17 H17C 109.5
C16 C18 H18A 109.5
C16 C18 H18B 109.5
H18A C18 H18B 109.5
C16 C18 H18C 109.5
H18A C18 H18C 109.5
H18B C18 H18C 109.5
N3 C19 C20 121.0(5)
N3 C19 C25 113.8(4)
C20 C19 C25 125.2(5)
C21 C20 C19 132.0(5)
C21 C20 H20 114.0
C19 C20 H20 114.0
C22 C21 C20 129.7(5)
C22 C21 H21 115.2
C20 C21 H21 115.2
C21 C22 C23 126.5(6)
C21 C22 H22 116.7
C23 C22 H22 116.7
C22 C23 C24 129.9(6)
C22 C23 H23 115.0
C24 C23 H23 115.0
C23 C24 C25 131.3(5)
C23 C24 H24 114.3
C25 C24 H24 114.3
N4 C25 C24 121.6(4)
N4 C25 C19 113.3(4)
C24 C25 C19 125.2(5)
N3 C26 C28 116.1(4)
N3 C26 H26A 108.3
C28 C26 H26A 108.3
N3 C26 H26B 108.3
C28 C26 H26B 108.3
H26A C26 H26B 107.4
N4 C27 C29 117.1(4)
N4 C27 H27A 108.0
C29 C27 H27A 108.0
N4 C27 H27B 108.0
C29 C27 H27B 108.0
H27A C27 H27B 107.3
C31 C28 C26 111.2(4)
C31 C28 C30 111.7(5)
C26 C28 C30 108.6(5)
C31 C28 H28 108.4
C26 C28 H28 108.4
C30 C28 H28 108.4
C27 C29 C32 114.2(5)
C27 C29 C33 108.8(5)
C32 C29 C33 109.4(5)
C27 C29 H29 108.1
C32 C29 H29 108.1
C33 C29 H29 108.1
C28 C30 H30A 109.5
C28 C30 H30B 109.5
H30A C30 H30B 109.5
C28 C30 H30C 109.5
H30A C30 H30C 109.5
H30B C30 H30C 109.5
C28 C31 H31A 109.5
C28 C31 H31B 109.5
H31A C31 H31B 109.5
C28 C31 H31C 109.5
H31A C31 H31C 109.5
H31B C31 H31C 109.5
C29 C32 H32A 109.5
C29 C32 H32B 109.5
H32A C32 H32B 109.5
C29 C32 H32C 109.5
H32A C32 H32C 109.5
H32B C32 H32C 109.5
C29 C33 H33A 109.5
C29 C33 H33B 109.5
H33A C33 H33B 109.5
C29 C33 H33C 109.5
H33A C33 H33C 109.5
H33B C33 H33C 109.5
C35 C34 C36 113.4(5)
C35 C34 Ge2 113.5(4)
C36 C34 Ge2 111.9(4)
C35 C34 H34 105(3)
C36 C34 H34 110(3)
Ge2 C34 H34 106(3)
C34 C35 H35A 109.5
C34 C35 H35B 109.5
H35A C35 H35B 109.5
C34 C35 H35C 109.5
H35A C35 H35C 109.5
H35B C35 H35C 109.5
C34 C36 H36A 109.5
C34 C36 H36B 109.5
H36A C36 H36B 109.5
C34 C36 H36C 109.5
H36A C36 H36C 109.5
H36B C36 H36C 109.5
Cl5 C37 Cl4 112.4(5)
Cl5 C37 H37A 109.1
Cl4 C37 H37A 109.1
Cl5 C37 H37B 109.1
Cl4 C37 H37B 109.1
H37A C37 H37B 107.8

loop_
_geom_bond_atom_site_label_1
_geom_bond_atom_site_label_2
_geom_bond_distance
Pt1 Ge1 2.3267(6)
Pt1 Ge2 2.3290(6)
Pt1 Cl2 2.3894(14)
Pt1 Cl1 2.4075(14)
Ge1 N1 1.915(4)
Ge1 N2 1.916(4)
Ge1 C16 1.984(6)
Ge2 N3 1.910(4)
Ge2 N4 1.933(4)
Ge2 C34 1.992(6)
Cl4 C37 1.759(7)
Cl5 C37 1.673(9)
N1 C1 1.335(6)
N1 C8 1.473(6)
N2 C7 1.350(6)
N2 C9 1.474(6)
N3 C19 1.346(6)
N3 C26 1.462(6)
N4 C25 1.348(6)
N4 C27 1.474(6)
C1 C2 1.399(7)
C1 C7 1.484(7)
C2 C3 1.382(8)
C2 H2 0.9300
C3 C4 1.372(9)
C3 H3 0.9300
C4 C5 1.374(9)
C4 H4 0.9300
C5 C6 1.381(8)
C5 H5 0.9300
C6 C7 1.395(7)
C6 H6 0.9300
C8 C10 1.552(10)
C8 H8A 0.9700
C8 H8B 0.9700
C9 C11 1.539(7)
C9 H9A 0.9700
C9 H9B 0.9700
C10 C13 1.403(10)
C10 C12 1.599(11)
C10 H10 0.9800
C11 C14 1.514(7)
C11 C15 1.533(7)
C11 H11 0.9800
C12 H12A 0.9600
C12 H12B 0.9600
C12 H12C 0.9600
C13 H13A 0.9600
C13 H13B 0.9600
C13 H13C 0.9600
C14 H14A 0.9600
C14 H14B 0.9600
C14 H14C 0.9600
C15 H15A 0.9600
C15 H15B 0.9600
C15 H15C 0.9600
C16 C18 1.521(8)
C16 C17 1.529(9)
C16 H16 0.98(5)
C17 H17A 0.9600
C17 H17B 0.9600
C17 H17C 0.9600
C18 H18A 0.9600
C18 H18B 0.9600
C18 H18C 0.9600
C19 C20 1.406(7)
C19 C25 1.463(7)
C20 C21 1.376(8)
C20 H20 0.9300
C21 C22 1.367(8)
C21 H21 0.9300
C22 C23 1.384(8)
C22 H22 0.9300
C23 C24 1.385(8)
C23 H23 0.9300
C24 C25 1.401(7)
C24 H24 0.9300
C26 C28 1.521(8)
C26 H26A 0.9700
C26 H26B 0.9700
C27 C29 1.512(7)
C27 H27A 0.9700
C27 H27B 0.9700
C28 C31 1.511(8)
C28 C30 1.526(8)
C28 H28 0.9800
C29 C32 1.513(8)
C29 C33 1.530(8)
C29 H29 0.9800
C30 H30A 0.9600
C30 H30B 0.9600
C30 H30C 0.9600
C31 H31A 0.9600
C31 H31B 0.9600
C31 H31C 0.9600
C32 H32A 0.9600
C32 H32B 0.9600
C32 H32C 0.9600
C33 H33A 0.9600
C33 H33B 0.9600
C33 H33C 0.9600
C34 C35 1.506(8)
C34 C36 1.521(7)
C34 H34 0.93(6)
C35 H35A 0.9600
C35 H35B 0.9600
C35 H35C 0.9600
C36 H36A 0.9600
C36 H36B 0.9600
C36 H36C 0.9600
C37 H37A 0.9700
C37 H37B 0.9700

loop_
_geom_torsion_atom_site_label_1
_geom_torsion_atom_site_label_2
_geom_torsion_atom_site_label_3
_geom_torsion_atom_site_label_4
_geom_torsion
Ge2 Pt1 Ge1 N1 92.28(15)
Cl2 Pt1 Ge1 N1 -139.5(3)
Cl1 Pt1 Ge1 N1 -79.92(15)
Ge2 Pt1 Ge1 N2 -8.58(15)
Cl2 Pt1 Ge1 N2 119.7(3)
Cl1 Pt1 Ge1 N2 179.22(15)
Ge2 Pt1 Ge1 C16 -144.53(18)
Cl2 Pt1 Ge1 C16 -16.3(3)
Cl1 Pt1 Ge1 C16 43.27(19)
Ge1 Pt1 Ge2 N3 91.45(14)
Cl2 Pt1 Ge2 N3 -80.30(15)
Cl1 Pt1 Ge2 N3 -134.9(2)
Ge1 Pt1 Ge2 N4 -11.17(15)
Cl2 Pt1 Ge2 N4 177.08(15)
Cl1 Pt1 Ge2 N4 122.5(2)
Ge1 Pt1 Ge2 C34 -146.54(18)
Cl2 Pt1 Ge2 C34 41.71(18)
Cl1 Pt1 Ge2 C34 -12.9(3)
N2 Ge1 N1 C1 -1.2(4)
C16 Ge1 N1 C1 103.6(4)
Pt1 Ge1 N1 C1 -127.1(4)
N2 Ge1 N1 C8 177.0(4)
C16 Ge1 N1 C8 -78.3(4)
Pt1 Ge1 N1 C8 51.1(4)
N1 Ge1 N2 C7 0.0(4)
C16 Ge1 N2 C7 -101.8(4)
Pt1 Ge1 N2 C7 118.8(3)
N1 Ge1 N2 C9 -170.9(4)
C16 Ge1 N2 C9 87.4(4)
Pt1 Ge1 N2 C9 -52.0(4)
N4 Ge2 N3 C19 -4.1(4)
C34 Ge2 N3 C19 99.4(4)
Pt1 Ge2 N3 C19 -131.6(3)
N4 Ge2 N3 C26 -179.7(4)
C34 Ge2 N3 C26 -76.3(4)
Pt1 Ge2 N3 C26 52.7(4)
N3 Ge2 N4 C25 2.3(4)
C34 Ge2 N4 C25 -98.2(4)
Pt1 Ge2 N4 C25 122.4(3)
N3 Ge2 N4 C27 -170.2(4)
C34 Ge2 N4 C27 89.3(4)
Pt1 Ge2 N4 C27 -50.1(4)
C8 N1 C1 C2 5.2(8)
Ge1 N1 C1 C2 -176.7(4)
C8 N1 C1 C7 -176.0(5)
Ge1 N1 C1 C7 2.1(6)
N1 C1 C2 C3 -173.9(6)
C7 C1 C2 C3 7.5(10)
C1 C2 C3 C4 -0.4(13)
C2 C3 C4 C5 -3.4(13)
C3 C4 C5 C6 -1.0(13)
C4 C5 C6 C7 4.8(13)
C9 N2 C7 C6 -4.4(8)
Ge1 N2 C7 C6 -175.0(4)
C9 N2 C7 C1 171.7(4)
Ge1 N2 C7 C1 1.1(6)
C5 C6 C7 N2 175.7(6)
C5 C6 C7 C1 0.0(11)
N1 C1 C7 N2 -2.0(7)
C2 C1 C7 N2 176.7(5)
N1 C1 C7 C6 174.0(5)
C2 C1 C7 C6 -7.3(9)
C1 N1 C8 C10 72.2(7)
Ge1 N1 C8 C10 -105.9(5)
C7 N2 C9 C11 100.8(6)
Ge1 N2 C9 C11 -89.0(5)
N1 C8 C10 C13 45.7(10)
N1 C8 C10 C12 167.4(6)
N2 C9 C11 C14 -65.1(6)
N2 C9 C11 C15 171.1(4)
N1 Ge1 C16 C18 177.5(4)
N2 Ge1 C16 C18 -96.8(4)
Pt1 Ge1 C16 C18 47.0(5)
N1 Ge1 C16 C17 -54.0(4)
N2 Ge1 C16 C17 31.7(5)
Pt1 Ge1 C16 C17 175.5(4)
C26 N3 C19 C20 0.9(8)
Ge2 N3 C19 C20 -174.6(4)
C26 N3 C19 C25 -179.5(5)
Ge2 N3 C19 C25 5.0(6)
N3 C19 C20 C21 -176.1(6)
C25 C19 C20 C21 4.4(10)
C19 C20 C21 C22 0.2(12)
C20 C21 C22 C23 -1.8(12)
C21 C22 C23 C24 -0.9(12)
C22 C23 C24 C25 2.0(11)
C27 N4 C25 C24 -6.2(8)
Ge2 N4 C25 C24 -178.4(4)
C27 N4 C25 C19 171.9(4)
Ge2 N4 C25 C19 -0.3(5)
C23 C24 C25 N4 179.6(6)
C23 C24 C25 C19 1.6(10)
N3 C19 C25 N4 -3.0(6)
C20 C19 C25 N4 176.6(5)
N3 C19 C25 C24 175.0(5)
C20 C19 C25 C24 -5.4(8)
C19 N3 C26 C28 73.3(7)
Ge2 N3 C26 C28 -111.4(5)
C25 N4 C27 C29 97.8(6)
Ge2 N4 C27 C29 -90.4(5)
N3 C26 C28 C31 63.3(6)
N3 C26 C28 C30 -173.3(5)
N4 C27 C29 C32 -63.4(7)
N4 C27 C29 C33 174.1(5)
N3 Ge2 C34 C35 -57.4(4)
N4 Ge2 C34 C35 28.1(4)
Pt1 Ge2 C34 C35 172.3(3)
N3 Ge2 C34 C36 172.7(4)
N4 Ge2 C34 C36 -101.8(4)
Pt1 Ge2 C34 C36 42.4(5)
